data_7031579
loop_
_publ_author_name
'Naidu, K. S.'
'Patil, Yogesh P.'
'Nethaji, Munirathinam'
'Jagirdar, Balaji R.'

_publ_section_title
;
 Synthesis, characterization and reactivity studies of electrophilic
 ruthenium(ii) complexes: a study of H2 activation and labilization.
;
_journal_issue 35
_journal_name_full 'Dalton transactions (Cambridge, England : 2003)'
_journal_page_first 13410
_journal_page_last 13423
_journal_paper_doi 10.1039/c4dt00295d
_journal_volume 43
_journal_year 2014
_chemical_formula_moiety 'C39 H22 F20 N2 O3 P3 Ru, CF3SO3, CH3OH, 2(H2O)'
_chemical_formula_sum 'C41 H30 F23 N2 O9 P3 Ru S'
_chemical_formula_weight 1357.71
_chemical_name_systematic ?
_space_group_IT_number 14
_symmetry_cell_setting monoclinic
_symmetry_Int_Tables_number 14
_symmetry_space_group_name_Hall '-P 2yn'
_symmetry_space_group_name_H-M 'P 1 21/n 1'
_atom_sites_solution_hydrogens geom
_atom_sites_solution_primary direct
_atom_sites_solution_secondary difmap
_audit_creation_method SHELXL-97
_cell_angle_alpha 90.00
_cell_angle_beta 104.488(7)
_cell_angle_gamma 90.00
_cell_formula_units_Z 4
_cell_length_a 13.5067(19)
_cell_length_b 15.1532(19)
_cell_length_c 24.670(3)
_cell_measurement_reflns_used 1083
_cell_measurement_temperature 100(2)
_cell_measurement_theta_max 21.2
_cell_measurement_theta_min 2.0
_cell_volume 4888.6(11)
_computing_cell_refinement 'Bruker saint'
_computing_data_collection 'Bruker Kappa apex ccd'
_computing_data_reduction 'Bruker saint'
_computing_molecular_graphics ORTEP-III
_computing_publication_material WinGXv1.80.05
_computing_structure_refinement 'SHELXL-97 (Sheldrick, 2008)'
_computing_structure_solution shelxs-97
_diffrn_ambient_temperature 100(2)
_diffrn_detector_area_resol_mean 0.3
_diffrn_measured_fraction_theta_full 1.000
_diffrn_measured_fraction_theta_max 1.000
_diffrn_measurement_device_type 'Bruker Kappa apex ccd'
_diffrn_measurement_method 'omega and phi scans'
_diffrn_radiation_monochromator graphite
_diffrn_radiation_source 'fine-focus sealed tube'
_diffrn_radiation_type MoK\a
_diffrn_radiation_wavelength 0.71073
_diffrn_reflns_av_R_equivalents 0.0388
_diffrn_reflns_av_sigmaI/netI 0.0223
_diffrn_reflns_limit_h_max 16
_diffrn_reflns_limit_h_min -16
_diffrn_reflns_limit_k_max 18
_diffrn_reflns_limit_k_min -16
_diffrn_reflns_limit_l_max 30
_diffrn_reflns_limit_l_min -30
_diffrn_reflns_number 75689
_diffrn_reflns_theta_full 26.00
_diffrn_reflns_theta_max 26.00
_diffrn_reflns_theta_min 1.59
_exptl_absorpt_coefficient_mu 0.606
_exptl_absorpt_correction_T_max 0.8935
_exptl_absorpt_correction_T_min 0.8158
_exptl_absorpt_correction_type empirical
_exptl_absorpt_process_details sadabs
_exptl_crystal_density_diffrn 1.845
_exptl_crystal_density_method 'not measured'
_exptl_crystal_description rectangular
_exptl_crystal_F_000 2696
_exptl_crystal_size_max 0.35
_exptl_crystal_size_mid 0.25
_exptl_crystal_size_min 0.19
_refine_diff_density_max 1.797
_refine_diff_density_min -1.613
_refine_diff_density_rms 0.132
_refine_ls_extinction_method none
_refine_ls_goodness_of_fit_ref 0.959
_refine_ls_hydrogen_treatment mixed
_refine_ls_matrix_type fullcycle
_refine_ls_number_parameters 712
_refine_ls_number_reflns 9610
_refine_ls_number_restraints 24
_refine_ls_restrained_S_all 0.970
_refine_ls_R_factor_all 0.0610
_refine_ls_R_factor_gt 0.0534
_refine_ls_shift/su_max 0.005
_refine_ls_shift/su_mean 0.002
_refine_ls_structure_factor_coef Fsqd
_refine_ls_weighting_details 'calc w=1/[\s^2^(Fo^2^)+(0.1025P)^2^+27.2198P] where P=(Fo^2^+2Fc^2^)/3'
_refine_ls_weighting_scheme calc
_refine_ls_wR_factor_gt 0.1526
_refine_ls_wR_factor_ref 0.1658
_reflns_number_gt 8457
_reflns_number_total 9610
_reflns_threshold_expression >2\s(I)
_cod_data_source_file c4dt00295d2.cif
_cod_data_source_block 11a
_cod_depositor_comments
;
 Marking attached hydrogen atoms.

 Antanas Vaitkus,
 2017-07-12

The following automatic conversions were performed:

'_symmetry_cell_setting' value 'Monoclinic' changed to 'monoclinic'
according to
/usr/data/users/saulius/crontab/automatic-downloads/rss-feeds/RSC/lib/dictionaries/cif_core.dic
dictionary named 'cif_core.dic' version 2.4.2 from 2011-04-26.

Automatic conversion script
Id: cif_fix_values 2281 2013-09-26 08:29:07Z andrius 

 Adding full bibliography for 7031571--7031581.cif.
;
_cod_original_sg_symbol_H-M 'P 21/n'
_cod_database_code 7031579

loop_
_symmetry_equiv_pos_as_xyz
'x, y, z'
'-x+1/2, y+1/2, -z+1/2'
'-x, -y, -z'
'x-1/2, -y-1/2, z-1/2'

loop_
_atom_site_label
_atom_site_type_symbol
_atom_site_fract_x
_atom_site_fract_y
_atom_site_fract_z
_atom_site_U_iso_or_equiv
_atom_site_adp_type
_atom_site_occupancy
_atom_site_symmetry_multiplicity
_atom_site_calc_flag
_atom_site_refinement_flags
_atom_site_disorder_assembly
_atom_site_disorder_group
_atom_site_attached_hydrogens
Ru1 Ru 0.08995(2) 0.177552(17) 0.174816(11) 0.01524(7) Uani 1 1 d . . . 0
P1 P 0.17240(7) 0.26652(6) 0.24541(4) 0.01575(18) Uani 1 1 d . . . 0
P3 P 0.21855(7) 0.19918(6) 0.13300(4) 0.01816(19) Uani 1 1 d . . . 0
P2 P -0.00027(7) 0.30720(6) 0.13563(4) 0.01610(19) Uani 1 1 d . . . 0
N1 N -0.0382(2) 0.1494(2) 0.20947(13) 0.0189(7) Uani 1 1 d . . . 0
N2 N 0.0136(2) 0.0684(2) 0.12520(14) 0.0218(7) Uani 1 1 d . . . 0
O1 O 0.2385(2) 0.30190(18) 0.12581(12) 0.0238(6) Uani 1 1 d . . . 0
O2 O 0.3333(2) 0.16918(18) 0.16280(12) 0.0235(6) Uani 1 1 d . . . 0
O3 O 0.2032(2) 0.1570(2) 0.07216(12) 0.0298(7) Uani 1 1 d . . . 0
F1 F -0.08991(19) 0.48745(16) 0.08871(10) 0.0293(5) Uani 1 1 d . . . 0
F2 F -0.11239(18) 0.44185(17) 0.20415(11) 0.0322(6) Uani 1 1 d . . . 0
F3 F 0.30916(18) 0.42670(15) 0.22160(11) 0.0298(6) Uani 1 1 d . . . 0
F4 F 0.0080(2) 0.21337(16) 0.02603(10) 0.0308(6) Uani 1 1 d . . . 0
F5 F -0.1496(2) 0.54218(17) -0.01686(11) 0.0364(6) Uani 1 1 d . . . 0
F6 F 0.24796(19) 0.38448(16) 0.34658(10) 0.0290(5) Uani 1 1 d . . . 0
F7 F -0.17149(18) 0.19674(16) 0.08075(10) 0.0260(5) Uani 1 1 d . . . 0
F8 F 0.1260(2) 0.07079(19) 0.41302(11) 0.0412(7) Uani 1 1 d . . . 0
F9 F 0.1139(2) 0.09505(15) 0.30598(10) 0.0289(5) Uani 1 1 d . . . 0
F10 F 0.33362(19) 0.13550(16) 0.29473(11) 0.0311(6) Uani 1 1 d . . . 0
F11 F 0.50966(19) 0.43161(19) 0.23846(13) 0.0403(7) Uani 1 1 d . . . 0
F12 F 0.2603(2) 0.3572(2) 0.45375(10) 0.0385(7) Uani 1 1 d . . . 0
F13 F -0.3066(2) 0.4384(2) 0.20715(14) 0.0525(8) Uani 1 1 d . . . 0
F14 F -0.1297(2) 0.4370(2) -0.10122(11) 0.0435(7) Uani 1 1 d . . . 0
F15 F -0.0485(2) 0.27165(19) -0.07910(10) 0.0376(6) Uani 1 1 d . . . 0
F16 F -0.3670(2) 0.1927(2) 0.08674(14) 0.0472(8) Uani 1 1 d . . . 0
F17 F 0.1977(3) 0.1991(2) 0.48859(12) 0.0504(8) Uani 1 1 d . . . 0
F18 F 0.5363(2) 0.1423(2) 0.31074(13) 0.0464(8) Uani 1 1 d . . . 0
F19 F 0.6270(2) 0.2898(2) 0.28230(14) 0.0515(8) Uani 1 1 d . . . 0
F20 F -0.4360(2) 0.3128(3) 0.15042(18) 0.0664(11) Uani 1 1 d . . . 0
C1 C -0.0690(3) 0.1978(3) 0.24815(16) 0.0227(8) Uani 1 1 d . . . 0
H1 H -0.0264 0.2428 0.2662 0.027 Uiso 1 1 calc R . . 0
C2 C -0.1598(3) 0.1844(3) 0.26235(19) 0.0287(9) Uani 1 1 d . . . 0
H2 H -0.1779 0.2196 0.2892 0.034 Uiso 1 1 calc R . . 0
C3 C -0.2240(3) 0.1178(3) 0.23609(19) 0.0315(10) Uani 1 1 d . . . 0
H3 H -0.2863 0.1079 0.2447 0.038 Uiso 1 1 calc R . . 0
C4 C -0.1941(3) 0.0663(3) 0.19706(19) 0.0297(10) Uani 1 1 d . . . 0
H4 H -0.2355 0.0203 0.1795 0.036 Uiso 1 1 calc R . . 0
C5 C -0.1014(3) 0.0835(2) 0.18413(16) 0.0219(8) Uani 1 1 d . . . 0
C6 C -0.0664(3) 0.0335(3) 0.14158(17) 0.0226(8) Uani 1 1 d . . . 0
C7 C -0.1127(3) -0.0463(3) 0.11998(18) 0.0292(9) Uani 1 1 d . . . 0
H7 H -0.1682 -0.0685 0.1316 0.035 Uiso 1 1 calc R . . 0
C8 C -0.0740(4) -0.0911(3) 0.0809(2) 0.0350(11) Uani 1 1 d . . . 0
H8 H -0.1023 -0.1446 0.0664 0.042 Uiso 1 1 calc R . . 0
C9 C 0.0065(4) -0.0556(3) 0.0641(2) 0.0354(11) Uani 1 1 d . . . 0
H9 H 0.0330 -0.0847 0.0376 0.042 Uiso 1 1 calc R . . 0
C10 C 0.0482(4) 0.0237(3) 0.08646(18) 0.0305(10) Uani 1 1 d . . . 0
H10 H 0.1024 0.0472 0.0742 0.037 Uiso 1 1 calc R . . 0
C11 C 0.3124(3) 0.2813(3) 0.25878(15) 0.0194(8) Uani 1 1 d . . . 0
C12 C 0.3616(3) 0.3551(3) 0.24461(17) 0.0237(8) Uani 1 1 d . . . 0
C13 C 0.4668(3) 0.3588(3) 0.25263(18) 0.0299(9) Uani 1 1 d . . . 0
C14 C 0.5257(3) 0.2874(3) 0.2755(2) 0.0340(11) Uani 1 1 d . . . 0
C15 C 0.4799(3) 0.2127(3) 0.28999(18) 0.0307(10) Uani 1 1 d . . . 0
C16 C 0.3750(3) 0.2109(3) 0.28157(17) 0.0251(9) Uani 1 1 d . . . 0
C17 C 0.1750(3) 0.2432(3) 0.31983(15) 0.0187(8) Uani 1 1 d . . . 0
C18 C 0.1469(3) 0.1634(3) 0.33983(16) 0.0217(8) Uani 1 1 d . . . 0
C19 C 0.1532(3) 0.1495(3) 0.39608(17) 0.0277(9) Uani 1 1 d . . . 0
C20 C 0.1897(3) 0.2142(3) 0.43448(17) 0.0311(10) Uani 1 1 d . . . 0
C21 C 0.2215(3) 0.2936(3) 0.41706(17) 0.0269(9) Uani 1 1 d . . . 0
C22 C 0.2136(3) 0.3064(3) 0.36066(17) 0.0230(8) Uani 1 1 d . . . 0
C23 C -0.1330(3) 0.3175(2) 0.14307(16) 0.0199(8) Uani 1 1 d . . . 0
C24 C -0.2030(3) 0.2560(3) 0.11338(16) 0.0238(8) Uani 1 1 d . . . 0
C25 C -0.3036(3) 0.2538(3) 0.1152(2) 0.0344(10) Uani 1 1 d . . . 0
C26 C -0.3380(3) 0.3147(4) 0.1475(2) 0.0408(12) Uani 1 1 d . . . 0
C27 C -0.2721(3) 0.3778(3) 0.1772(2) 0.0355(11) Uani 1 1 d . . . 0
C28 C -0.1712(3) 0.3781(3) 0.17487(17) 0.0259(9) Uani 1 1 d . . . 0
C29 C -0.0338(3) 0.3491(3) 0.06256(16) 0.0199(8) Uani 1 1 d . . . 0
C30 C -0.0268(3) 0.2960(3) 0.01750(16) 0.0220(8) Uani 1 1 d . . . 0
C31 C -0.0573(3) 0.3247(3) -0.03758(17) 0.0271(9) Uani 1 1 d . . . 0
C32 C -0.0993(3) 0.4077(3) -0.04880(17) 0.0287(10) Uani 1 1 d . . . 0
C33 C -0.1102(3) 0.4615(3) -0.00581(18) 0.0267(9) Uani 1 1 d . . . 0
C34 C -0.0772(3) 0.4318(3) 0.04861(16) 0.0231(8) Uani 1 1 d . . . 0
C35 C 0.1147(3) 0.3784(2) 0.23603(15) 0.0192(8) Uani 1 1 d . . . 0
H35A H 0.0595 0.3814 0.2547 0.023 Uiso 1 1 calc R . . 0
H35B H 0.1659 0.4217 0.2533 0.023 Uiso 1 1 calc R . . 0
C36 C 0.0731(3) 0.4009(2) 0.17395(15) 0.0190(8) Uani 1 1 d . . . 0
H36A H 0.1295 0.4150 0.1577 0.023 Uiso 1 1 calc R . . 0
H36B H 0.0293 0.4524 0.1703 0.023 Uiso 1 1 calc R . . 0
C37 C 0.3186(3) 0.3371(3) 0.1022(2) 0.0331(10) Uani 1 1 d . . . 0
H37A H 0.3156 0.4004 0.1021 0.050 Uiso 1 1 calc R . . 0
H37B H 0.3090 0.3160 0.0645 0.050 Uiso 1 1 calc R . . 0
H37C H 0.3840 0.3180 0.1244 0.050 Uiso 1 1 calc R . . 0
C38 C 0.3551(4) 0.0764(3) 0.1740(2) 0.0369(11) Uani 1 1 d . . . 0
H38A H 0.4264 0.0690 0.1919 0.055 Uiso 1 1 calc R . . 0
H38B H 0.3385 0.0441 0.1394 0.055 Uiso 1 1 calc R . . 0
H38C H 0.3149 0.0545 0.1982 0.055 Uiso 1 1 calc R . . 0
C39 C 0.2819(4) 0.1421(4) 0.0427(2) 0.0409(12) Uani 1 1 d . . . 0
H39A H 0.2521 0.1157 0.0070 0.061 Uiso 1 1 calc R . . 0
H39B H 0.3331 0.1034 0.0643 0.061 Uiso 1 1 calc R . . 0
H39C H 0.3128 0.1974 0.0373 0.061 Uiso 1 1 calc R . . 0
O1S O -0.2096(3) 0.68606(19) 0.07143(14) 0.0411(9) Uani 1 1 d . . . 1
C1S C -0.2682(5) 0.6358(5) 0.0966(3) 0.090(2) Uani 1 1 d . . . 3
O8A O -0.3467(5) 0.5323(5) 0.0556(3) 0.082(2) Uiso 0.866(10) 1 d P A 1 2
O8B O -0.343(4) 0.466(4) 0.058(2) 0.082(2) Uiso 0.134(10) 1 d P A 2 2
O7B O -0.0495(7) 0.1603(6) 0.4870(4) 0.0683(15) Uiso 0.576(8) 1 d P B 1 2
O7A O -0.0121(7) 0.1464(6) 0.5149(4) 0.0683(15) Uiso 0.424(8) 1 d P B 2 2
S1 S -0.43116(18) -0.13443(18) 0.13528(11) 0.0357(5) Uani 0.508(2) 1 d PD C 1 0
O1A O -0.3264(4) -0.1260(7) 0.1557(5) 0.0729(7) Uani 0.508(2) 1 d PD C 1 0
O1B O -0.4611(6) -0.2219(4) 0.1194(4) 0.0729(7) Uani 0.508(2) 1 d PD C 1 0
O1C O -0.4935(5) -0.0988(6) 0.1670(3) 0.0729(7) Uani 0.508(2) 1 d PD C 1 0
C1B C -0.4643(5) -0.0725(5) 0.0747(3) 0.0357(5) Uani 0.508(2) 1 d PD C 1 0
F22A F -0.4027(4) -0.0157(4) 0.0566(3) 0.0729(7) Uani 0.508(2) 1 d PD C 1 0
F22B F -0.4735(5) -0.1389(4) 0.0391(3) 0.0729(7) Uani 0.508(2) 1 d PD C 1 0
F22C F -0.5564(4) -0.0334(5) 0.0603(3) 0.0729(7) Uani 0.508(2) 1 d PD C 1 0
S1A S -0.42064(19) -0.09359(19) 0.14557(11) 0.0357(5) Uani 0.492(2) 1 d PD C 2 0
O2A O -0.4914(5) -0.1519(5) 0.1587(4) 0.0729(7) Uani 0.492(2) 1 d PD C 2 0
O2B O -0.4194(6) -0.0113(4) 0.1714(4) 0.0729(7) Uani 0.492(2) 1 d PD C 2 0
O2C O -0.3227(5) -0.1284(7) 0.1522(6) 0.0729(7) Uani 0.492(2) 1 d PD C 2 0
C1A C -0.4638(5) -0.0679(5) 0.0706(4) 0.0357(5) Uani 0.492(2) 1 d PD C 2 0
F21A F -0.5617(4) -0.0776(5) 0.0466(3) 0.0729(7) Uani 0.492(2) 1 d PD C 2 0
F21B F -0.4130(5) -0.0956(5) 0.0356(3) 0.0729(7) Uani 0.492(2) 1 d PD C 2 0
F21C F -0.4440(5) 0.0154(4) 0.0807(3) 0.0729(7) Uani 0.492(2) 1 d PD C 2 0
H22P H 0.161(4) 0.090(4) 0.209(2) 0.051(16) Uiso 1 1 d . . . 0

loop_
_atom_site_aniso_label
_atom_site_aniso_U_11
_atom_site_aniso_U_22
_atom_site_aniso_U_33
_atom_site_aniso_U_23
_atom_site_aniso_U_13
_atom_site_aniso_U_12
Ru1 0.01693(13) 0.01339(13) 0.01582(13) -0.00132(9) 0.00488(10) -0.00135(9)
P1 0.0164(4) 0.0145(4) 0.0158(4) -0.0007(3) 0.0031(3) -0.0006(3)
P3 0.0178(4) 0.0191(4) 0.0183(4) -0.0008(4) 0.0060(4) 0.0002(4)
P2 0.0158(4) 0.0166(4) 0.0157(4) -0.0001(3) 0.0035(3) 0.0000(3)
N1 0.0209(15) 0.0178(15) 0.0174(14) 0.0026(12) 0.0038(12) -0.0013(12)
N2 0.0241(16) 0.0176(15) 0.0230(16) -0.0022(12) 0.0044(13) -0.0025(13)
O1 0.0229(13) 0.0209(13) 0.0313(14) 0.0059(11) 0.0136(11) 0.0010(11)
O2 0.0207(13) 0.0244(14) 0.0261(14) 0.0022(11) 0.0073(11) 0.0058(11)
O3 0.0247(14) 0.0449(17) 0.0218(14) -0.0109(13) 0.0097(11) -0.0055(13)
F1 0.0351(13) 0.0245(12) 0.0272(12) 0.0011(10) 0.0055(10) 0.0091(10)
F2 0.0275(12) 0.0342(13) 0.0357(13) -0.0137(11) 0.0092(10) -0.0007(10)
F3 0.0280(12) 0.0202(11) 0.0415(14) 0.0026(10) 0.0092(10) -0.0045(9)
F4 0.0415(14) 0.0260(12) 0.0222(11) -0.0052(10) 0.0029(10) 0.0065(11)
F5 0.0384(14) 0.0303(13) 0.0353(14) 0.0123(11) -0.0006(11) 0.0042(11)
F6 0.0352(13) 0.0244(12) 0.0243(11) -0.0060(9) 0.0019(10) -0.0065(10)
F7 0.0248(11) 0.0262(11) 0.0253(12) -0.0046(9) 0.0029(9) -0.0028(9)
F8 0.0583(17) 0.0363(14) 0.0320(13) 0.0117(11) 0.0171(12) -0.0021(13)
F9 0.0427(13) 0.0191(11) 0.0256(11) -0.0002(9) 0.0099(10) -0.0041(10)
F10 0.0297(12) 0.0263(12) 0.0379(13) 0.0088(10) 0.0098(10) 0.0066(10)
F11 0.0284(12) 0.0395(15) 0.0566(17) -0.0086(13) 0.0173(12) -0.0148(11)
F12 0.0429(15) 0.0482(16) 0.0214(12) -0.0137(11) 0.0023(11) -0.0040(13)
F13 0.0320(14) 0.064(2) 0.0672(19) -0.0269(16) 0.0239(13) 0.0036(14)
F14 0.0502(16) 0.0519(17) 0.0241(13) 0.0113(12) 0.0013(12) -0.0099(14)
F15 0.0463(15) 0.0468(16) 0.0187(11) -0.0069(11) 0.0063(11) -0.0024(13)
F16 0.0242(13) 0.0576(18) 0.0579(18) -0.0172(15) 0.0065(13) -0.0169(12)
F17 0.0641(19) 0.065(2) 0.0228(13) 0.0033(13) 0.0127(13) 0.0030(16)
F18 0.0276(13) 0.0531(18) 0.0545(18) 0.0105(15) 0.0026(12) 0.0169(13)
F19 0.0175(12) 0.072(2) 0.063(2) -0.0064(17) 0.0059(13) -0.0024(13)
F20 0.0224(14) 0.092(3) 0.090(3) -0.030(2) 0.0230(16) -0.0118(15)
C1 0.0243(18) 0.0225(18) 0.0227(19) 0.0000(15) 0.0083(15) -0.0012(15)
C2 0.030(2) 0.031(2) 0.029(2) 0.0010(17) 0.0143(17) 0.0024(17)
C3 0.0252(19) 0.035(2) 0.037(2) 0.0052(19) 0.0132(17) -0.0025(18)
C4 0.0236(19) 0.026(2) 0.040(2) 0.0008(18) 0.0080(17) -0.0063(16)
C5 0.0240(18) 0.0174(17) 0.0235(18) 0.0032(15) 0.0047(15) -0.0029(15)
C6 0.0231(18) 0.0182(18) 0.0250(19) -0.0008(15) 0.0030(15) -0.0013(15)
C7 0.030(2) 0.0218(19) 0.032(2) -0.0036(17) 0.0019(17) -0.0066(17)
C8 0.040(2) 0.021(2) 0.039(2) -0.0096(18) 0.000(2) -0.0078(18)
C9 0.043(2) 0.031(2) 0.033(2) -0.0146(18) 0.0106(19) -0.004(2)
C10 0.038(2) 0.026(2) 0.031(2) -0.0072(17) 0.0143(18) -0.0085(18)
C11 0.0159(16) 0.0230(18) 0.0191(17) -0.0042(14) 0.0040(14) -0.0017(14)
C12 0.0214(18) 0.026(2) 0.0229(18) -0.0038(16) 0.0038(15) -0.0018(16)
C13 0.0251(19) 0.034(2) 0.033(2) -0.0101(18) 0.0107(17) -0.0132(17)
C14 0.0160(18) 0.050(3) 0.035(2) -0.009(2) 0.0038(17) -0.0004(19)
C15 0.0228(19) 0.041(2) 0.027(2) 0.0008(18) 0.0019(16) 0.0088(18)
C16 0.0244(19) 0.029(2) 0.0208(18) -0.0008(16) 0.0034(15) 0.0015(16)
C17 0.0192(16) 0.0212(18) 0.0161(16) -0.0014(14) 0.0050(14) 0.0018(14)
C18 0.0211(18) 0.0230(18) 0.0208(18) -0.0007(15) 0.0052(15) 0.0034(15)
C19 0.030(2) 0.029(2) 0.026(2) 0.0086(17) 0.0103(16) 0.0046(17)
C20 0.030(2) 0.045(3) 0.0182(19) 0.0044(18) 0.0053(16) 0.0081(19)
C21 0.0240(19) 0.037(2) 0.0179(18) -0.0066(17) 0.0013(15) 0.0037(17)
C22 0.0211(18) 0.0247(19) 0.0225(19) -0.0004(15) 0.0039(15) 0.0021(15)
C23 0.0171(17) 0.0227(18) 0.0192(17) 0.0044(14) 0.0034(14) 0.0009(14)
C24 0.0239(18) 0.028(2) 0.0197(18) 0.0023(15) 0.0062(15) -0.0010(16)
C25 0.026(2) 0.040(2) 0.035(2) -0.005(2) 0.0037(18) -0.0089(19)
C26 0.018(2) 0.057(3) 0.049(3) -0.006(2) 0.011(2) 0.003(2)
C27 0.027(2) 0.043(3) 0.040(2) -0.009(2) 0.0144(18) 0.0043(19)
C28 0.0233(19) 0.029(2) 0.0253(19) -0.0017(16) 0.0055(16) -0.0006(16)
C29 0.0170(17) 0.0232(18) 0.0190(17) 0.0014(15) 0.0037(14) -0.0018(15)
C30 0.0216(18) 0.0223(18) 0.0213(18) 0.0001(15) 0.0040(15) -0.0020(15)
C31 0.0255(19) 0.034(2) 0.0212(19) -0.0050(16) 0.0054(16) -0.0081(17)
C32 0.0240(19) 0.038(2) 0.0212(19) 0.0096(17) 0.0001(16) -0.0104(17)
C33 0.0247(19) 0.0234(19) 0.030(2) 0.0081(16) 0.0025(16) -0.0020(16)
C34 0.0223(18) 0.0249(19) 0.0213(18) 0.0005(15) 0.0042(15) -0.0021(15)
C35 0.0213(17) 0.0161(17) 0.0197(17) -0.0014(14) 0.0041(14) 0.0011(14)
C36 0.0208(17) 0.0138(17) 0.0220(18) -0.0013(13) 0.0045(14) -0.0012(14)
C37 0.028(2) 0.033(2) 0.042(2) 0.0100(19) 0.0176(19) -0.0046(18)
C38 0.043(2) 0.027(2) 0.044(3) 0.0053(19) 0.015(2) 0.0152(19)
C39 0.033(2) 0.063(3) 0.032(2) -0.015(2) 0.0181(19) -0.004(2)
O1S 0.062(2) 0.0152(14) 0.0344(17) 0.0026(12) -0.0093(16) 0.0117(14)
C1S 0.075(3) 0.106(4) 0.072(4) -0.033(3) -0.011(3) 0.065(3)
S1 0.0290(6) 0.0453(13) 0.0340(8) 0.0130(9) 0.0102(6) -0.0036(9)
O1A 0.0615(13) 0.0846(18) 0.0699(15) 0.0212(14) 0.0113(11) -0.0025(13)
O1B 0.0615(13) 0.0846(18) 0.0699(15) 0.0212(14) 0.0113(11) -0.0025(13)
O1C 0.0615(13) 0.0846(18) 0.0699(15) 0.0212(14) 0.0113(11) -0.0025(13)
C1B 0.0290(6) 0.0453(13) 0.0340(8) 0.0130(9) 0.0102(6) -0.0036(9)
F22A 0.0615(13) 0.0846(18) 0.0699(15) 0.0212(14) 0.0113(11) -0.0025(13)
F22B 0.0615(13) 0.0846(18) 0.0699(15) 0.0212(14) 0.0113(11) -0.0025(13)
F22C 0.0615(13) 0.0846(18) 0.0699(15) 0.0212(14) 0.0113(11) -0.0025(13)
S1A 0.0290(6) 0.0453(13) 0.0340(8) 0.0130(9) 0.0102(6) -0.0036(9)
O2A 0.0615(13) 0.0846(18) 0.0699(15) 0.0212(14) 0.0113(11) -0.0025(13)
O2B 0.0615(13) 0.0846(18) 0.0699(15) 0.0212(14) 0.0113(11) -0.0025(13)
O2C 0.0615(13) 0.0846(18) 0.0699(15) 0.0212(14) 0.0113(11) -0.0025(13)
C1A 0.0290(6) 0.0453(13) 0.0340(8) 0.0130(9) 0.0102(6) -0.0036(9)
F21A 0.0615(13) 0.0846(18) 0.0699(15) 0.0212(14) 0.0113(11) -0.0025(13)
F21B 0.0615(13) 0.0846(18) 0.0699(15) 0.0212(14) 0.0113(11) -0.0025(13)
F21C 0.0615(13) 0.0846(18) 0.0699(15) 0.0212(14) 0.0113(11) -0.0025(13)

loop_
_atom_type_symbol
_atom_type_description
_atom_type_scat_dispersion_real
_atom_type_scat_dispersion_imag
_atom_type_scat_source
C C 0.0033 0.0016 'International Tables Vol C Tables 4.2.6.8 and 6.1.1.4'
H H 0.0000 0.0000 'International Tables Vol C Tables 4.2.6.8 and 6.1.1.4'
N N 0.0061 0.0033 'International Tables Vol C Tables 4.2.6.8 and 6.1.1.4'
O O 0.0106 0.0060 'International Tables Vol C Tables 4.2.6.8 and 6.1.1.4'
F F 0.0171 0.0103 'International Tables Vol C Tables 4.2.6.8 and 6.1.1.4'
P P 0.1023 0.0942 'International Tables Vol C Tables 4.2.6.8 and 6.1.1.4'
S S 0.1246 0.1234 'International Tables Vol C Tables 4.2.6.8 and 6.1.1.4'
Ru Ru -1.2594 0.8363 'International Tables Vol C Tables 4.2.6.8 and 6.1.1.4'

loop_
_geom_angle_atom_site_label_1
_geom_angle_atom_site_label_2
_geom_angle_atom_site_label_3
_geom_angle
N1 Ru1 N2 75.88(12)
N1 Ru1 P3 175.35(9)
N2 Ru1 P3 99.52(9)
N1 Ru1 P1 95.87(9)
N2 Ru1 P1 164.93(9)
P3 Ru1 P1 88.76(3)
N1 Ru1 P2 86.81(9)
N2 Ru1 P2 106.12(9)
P3 Ru1 P2 93.94(3)
P1 Ru1 P2 85.66(3)
C11 P1 C35 106.87(17)
C11 P1 C17 94.65(17)
C35 P1 C17 101.56(17)
C11 P1 Ru1 119.57(12)
C35 P1 Ru1 109.75(12)
C17 P1 Ru1 122.00(12)
O3 P3 O1 105.78(17)
O3 P3 O2 101.56(16)
O1 P3 O2 99.03(15)
O3 P3 Ru1 115.98(12)
O1 P3 Ru1 111.28(11)
O2 P3 Ru1 120.99(12)
C36 P2 C23 107.00(18)
C36 P2 C29 101.72(17)
C23 P2 C29 93.46(17)
C36 P2 Ru1 105.72(12)
C23 P2 Ru1 115.98(12)
C29 P2 Ru1 130.59(13)
C1 N1 C5 117.1(3)
C1 N1 Ru1 126.3(3)
C5 N1 Ru1 115.9(3)
C10 N2 C6 117.4(3)
C10 N2 Ru1 125.9(3)
C6 N2 Ru1 115.7(3)
C37 O1 P3 124.4(3)
C38 O2 P3 119.3(3)
C39 O3 P3 126.5(3)
N1 C1 C2 123.6(4)
C1 C2 C3 119.0(4)
C4 C3 C2 118.9(4)
C3 C4 C5 119.5(4)
N1 C5 C4 122.0(4)
N1 C5 C6 115.5(3)
C4 C5 C6 122.5(4)
N2 C6 C7 122.5(4)
N2 C6 C5 115.9(3)
C7 C6 C5 121.6(4)
C8 C7 C6 118.5(4)
C9 C8 C7 119.1(4)
C8 C9 C10 119.7(4)
N2 C10 C9 122.8(4)
C16 C11 C12 116.0(3)
C16 C11 P1 118.1(3)
C12 C11 P1 125.8(3)
F3 C12 C13 116.2(4)
F3 C12 C11 121.4(3)
C13 C12 C11 122.3(4)
F11 C13 C14 120.8(4)
F11 C13 C12 119.6(4)
C14 C13 C12 119.6(4)
F19 C14 C13 119.9(4)
F19 C14 C15 120.1(4)
C13 C14 C15 120.0(4)
F18 C15 C16 120.4(4)
F18 C15 C14 120.4(4)
C16 C15 C14 119.2(4)
F10 C16 C15 116.9(4)
F10 C16 C11 120.0(4)
C15 C16 C11 123.0(4)
C18 C17 C22 115.2(3)
C18 C17 P1 125.1(3)
C22 C17 P1 119.6(3)
F9 C18 C19 115.8(4)
F9 C18 C17 122.0(3)
C19 C18 C17 122.2(4)
F8 C19 C20 120.0(4)
F8 C19 C18 119.6(4)
C20 C19 C18 120.4(4)
F17 C20 C19 119.7(4)
F17 C20 C21 120.5(4)
C19 C20 C21 119.7(4)
F12 C21 C20 121.2(4)
F12 C21 C22 119.9(4)
C20 C21 C22 118.9(4)
F6 C22 C21 115.9(4)
F6 C22 C17 120.5(4)
C21 C22 C17 123.5(4)
C28 C23 C24 116.1(4)
C28 C23 P2 128.1(3)
C24 C23 P2 115.9(3)
F7 C24 C25 118.0(4)
F7 C24 C23 119.0(3)
C25 C24 C23 123.0(4)
F16 C25 C24 120.6(4)
F16 C25 C26 120.3(4)
C24 C25 C26 119.0(4)
F20 C26 C25 119.8(4)
F20 C26 C27 119.9(5)
C25 C26 C27 120.3(4)
F13 C27 C28 120.4(4)
F13 C27 C26 120.1(4)
C28 C27 C26 119.5(4)
F2 C28 C27 116.0(4)
F2 C28 C23 121.8(4)
C27 C28 C23 122.1(4)
C34 C29 C30 115.6(3)
C34 C29 P2 122.3(3)
C30 C29 P2 121.9(3)
F4 C30 C31 117.1(4)
F4 C30 C29 120.4(3)
C31 C30 C29 122.5(4)
F15 C31 C32 120.5(4)
F15 C31 C30 120.2(4)
C32 C31 C30 119.3(4)
F14 C32 C33 119.0(4)
F14 C32 C31 120.7(4)
C33 C32 C31 120.3(4)
F5 C33 C32 120.0(4)
F5 C33 C34 120.8(4)
C32 C33 C34 119.1(4)
F1 C34 C33 116.3(4)
F1 C34 C29 120.5(3)
C33 C34 C29 123.2(4)
C36 C35 P1 111.4(3)
C35 C36 P2 110.9(3)
O1A S1 O1C 117.8(5)
O1A S1 O1B 112.5(5)
O1C S1 O1B 110.4(5)
O1A S1 C1B 106.6(6)
O1C S1 C1B 102.3(5)
O1B S1 C1B 106.0(5)
F22B C1B F22C 103.5(6)
F22B C1B F22A 103.3(6)
F22C C1B F22A 103.7(6)
F22B C1B S1 97.1(5)
F22C C1B S1 119.5(6)
F22A C1B S1 125.8(6)
O2C S1A O2A 114.7(6)
O2C S1A O2B 112.4(5)
O2A S1A O2B 112.8(5)
O2C S1A C1A 104.5(7)
O2A S1A C1A 107.7(5)
O2B S1A C1A 103.6(5)
F21C C1A F21B 108.8(7)
F21C C1A F21A 109.3(7)
F21B C1A F21A 107.7(7)
F21C C1A S1A 90.9(6)
F21B C1A S1A 120.9(6)
F21A C1A S1A 117.3(6)

loop_
_geom_bond_atom_site_label_1
_geom_bond_atom_site_label_2
_geom_bond_distance
Ru1 N1 2.157(3)
Ru1 N2 2.160(3)
Ru1 P3 2.2549(10)
Ru1 P1 2.2628(9)
Ru1 P2 2.3853(9)
P1 C11 1.849(4)
P1 C35 1.857(4)
P1 C17 1.861(4)
P3 O3 1.597(3)
P3 O1 1.597(3)
P3 O2 1.605(3)
P2 C36 1.850(4)
P2 C23 1.854(4)
P2 C29 1.857(4)
N1 C1 1.350(5)
N1 C5 1.359(5)
N2 C10 1.347(6)
N2 C6 1.352(5)
O1 C37 1.452(5)
O2 C38 1.450(5)
O3 C39 1.447(5)
F1 C34 1.343(5)
F2 C28 1.341(5)
F3 C12 1.341(5)
F4 C30 1.336(5)
F5 C33 1.334(5)
F6 C22 1.349(5)
F7 C24 1.344(5)
F8 C19 1.345(5)
F9 C18 1.335(5)
F10 C16 1.347(5)
F11 C13 1.333(5)
F12 C21 1.337(5)
F13 C27 1.334(5)
F14 C32 1.332(5)
F15 C31 1.331(5)
F16 C25 1.335(5)
F17 C20 1.332(5)
F18 C15 1.337(5)
F19 C14 1.336(5)
F20 C26 1.343(5)
C1 C2 1.372(6)
C2 C3 1.382(6)
C3 C4 1.376(7)
C4 C5 1.391(6)
C5 C6 1.466(6)
C6 C7 1.404(6)
C7 C8 1.384(7)
C8 C9 1.368(7)
C9 C10 1.383(6)
C11 C16 1.390(6)
C11 C12 1.391(6)
C12 C13 1.385(6)
C13 C14 1.377(7)
C14 C15 1.380(7)
C15 C16 1.380(6)
C17 C18 1.393(6)
C17 C22 1.393(5)
C18 C19 1.385(6)
C19 C20 1.367(6)
C20 C21 1.381(7)
C21 C22 1.382(6)
C23 C28 1.388(6)
C23 C24 1.398(5)
C24 C25 1.371(6)
C25 C26 1.374(7)
C26 C27 1.385(7)
C27 C28 1.379(6)
C29 C34 1.390(6)
C29 C30 1.394(6)
C30 C31 1.388(6)
C31 C32 1.378(6)
C32 C33 1.375(6)
C33 C34 1.380(6)
C35 C36 1.532(5)
O1S C1S 1.356(9)
S1 O1A 1.384(5)
S1 O1C 1.394(6)
S1 O1B 1.413(6)
S1 C1B 1.726(8)
C1B F22B 1.321(7)
C1B F22C 1.343(7)
C1B F22A 1.349(7)
S1A O2C 1.395(6)
S1A O2A 1.398(6)
S1A O2B 1.399(6)
S1A C1A 1.837(9)
C1A F21C 1.301(7)
C1A F21B 1.300(7)
C1A F21A 1.315(7)
